data_7110360
loop_
_publ_author_name
'McBurnett, Brian G.'
'Cowley, Alan H.'

_publ_section_title
;
 Binuclear tin and germanium calix[4]arenes
;
_journal_issue 1
_journal_name_full 'Chemical Communications'
_journal_page_first 17
_journal_paper_doi 10.1039/a807167e
_journal_year 1999
_chemical_formula_sum 'C46 H56 Cl4 O4 Sn2'
_chemical_formula_weight 1052.09
_chemical_name_systematic
; 
 ? 
;
_space_group_IT_number 2
_symmetry_cell_setting triclinic
_symmetry_space_group_name_Hall '-P 1'
_symmetry_space_group_name_H-M 'P -1'
_atom_sites_solution_hydrogens geom
_atom_sites_solution_primary direct
_atom_sites_solution_secondary difmap
_audit_creation_method SHELXL
_cell_angle_alpha 91.720(10)
_cell_angle_beta 109.350(10)
_cell_angle_gamma 111.120(10)
_cell_formula_units_Z 2
_cell_length_a 12.903(2)
_cell_length_b 14.1920(10)
_cell_length_c 14.236(2)
_cell_measurement_reflns_used 67
_cell_measurement_temperature 163(2)
_cell_measurement_theta_max 12.52
_cell_measurement_theta_min 4.74
_cell_volume 2261.1(6)
_computing_cell_refinement 'Siemens XSCANS'
_computing_data_collection 'Siemens XSCANS'
_computing_data_reduction 'Siemens SHELXTL'
_computing_molecular_graphics 'Siemens SHELXTL'
_computing_publication_material 'Siemens SHELXTL'
_computing_structure_refinement 'SHELXL-93 (Sheldrick, 1993)'
_computing_structure_solution 'SHELXS-86 (Sheldrick, 1990)'
_diffrn_ambient_temperature 163(2)
_diffrn_measurement_device 'Siemens P4'
_diffrn_measurement_method '\w scans'
_diffrn_radiation_monochromator graphite
_diffrn_radiation_source 'fine-focus sealed tube'
_diffrn_radiation_type MoK\a
_diffrn_radiation_wavelength 0.71073
_diffrn_reflns_av_R_equivalents 0.0546
_diffrn_reflns_av_sigmaI/netI 0.0498
_diffrn_reflns_limit_h_max 16
_diffrn_reflns_limit_h_min -1
_diffrn_reflns_limit_k_max 17
_diffrn_reflns_limit_k_min -18
_diffrn_reflns_limit_l_max 17
_diffrn_reflns_limit_l_min -18
_diffrn_reflns_number 10707
_diffrn_reflns_theta_max 27.50
_diffrn_reflns_theta_min 1.54
_diffrn_standards_decay_% 0.00
_diffrn_standards_interval_count 97
_diffrn_standards_number 3
_exptl_absorpt_coefficient_mu 1.382
_exptl_absorpt_correction_type none
_exptl_crystal_colour colorless
_exptl_crystal_density_diffrn 1.545
_exptl_crystal_description parellelipiped
_exptl_crystal_F_000 1064
_exptl_crystal_size_max 0.50
_exptl_crystal_size_mid 0.24
_exptl_crystal_size_min 0.24
_refine_diff_density_max 0.904
_refine_diff_density_min -1.211
_refine_diff_density_rms 0.185
_refine_ls_extinction_method none
_refine_ls_goodness_of_fit_all 0.964
_refine_ls_goodness_of_fit_obs 1.001
_refine_ls_matrix_type full
_refine_ls_number_parameters 513
_refine_ls_number_reflns 8997
_refine_ls_number_restraints 0
_refine_ls_restrained_S_all 0.964
_refine_ls_restrained_S_obs 1.001
_refine_ls_R_factor_all 0.0466
_refine_ls_R_factor_obs 0.0351
_refine_ls_shift/esd_max 0.007
_refine_ls_shift/esd_mean 0.000
_refine_ls_structure_factor_coef Fsqd
_refine_ls_weighting_details 'w=1/[\s^2^(Fo^2^)+(0.0637P)^2^+0.0000P] where P=(Fo^2^+2Fc^2^)/3'
_refine_ls_weighting_scheme calc
_refine_ls_wR_factor_all 0.0983
_refine_ls_wR_factor_obs 0.0908
_reflns_number_observed 7217
_reflns_number_total 8997
_reflns_observed_criterion >2sigma(I)
_cod_data_source_file 807167Esup1.cif
_cod_data_source_block bmcb13
_cod_depositor_comments
;
The following automatic conversions were performed:

'_symmetry_cell_setting' value 'Triclinic' changed to 'triclinic'
according to /home/saulius/struct/CIF-dictionaries/cif_core.dic
dictionary named 'cif_core.dic' version 2.4.2 from 2011-04-26.

Automatic conversion script
Id: cif_fix_values 1891 2012-01-12 08:04:46Z andrius 

The following automatic conversions were performed:

'_refine_ls_weighting_scheme' value 'calc
w=1/[\s^2^(Fo^2^)+(0.0637P)^2^+0.0000P] where P=(Fo^2^+2Fc^2^)/3' was
changed to 'calc'. New tag '_refine_ls_weighting_details' was
created. The value of the new tag was set to
'w=1/[\s^2^(Fo^2^)+(0.0637P)^2^+0.0000P] where P=(Fo^2^+2Fc^2^)/3'.

Automatic conversion script
Id: cif_fix_values 3143 2015-03-26 13:38:13Z robertas 
;
_cod_original_cell_volume 2261.1(5)
_cod_original_sg_symbol_H-M P-1
_cod_database_code 7110360

loop_
_symmetry_equiv_pos_as_xyz
'x, y, z'
'-x, -y, -z'

loop_
_atom_site_aniso_label
_atom_site_aniso_U_11
_atom_site_aniso_U_22
_atom_site_aniso_U_33
_atom_site_aniso_U_23
_atom_site_aniso_U_13
_atom_site_aniso_U_12
Sn1 0.01557(11) 0.01909(11) 0.02197(13) 0.00585(9) 0.00638(9) 0.00769(9)
Sn2 0.01569(11) 0.02050(12) 0.02048(12) 0.00270(9) 0.00786(9) 0.00584(9)
O1 0.0163(10) 0.0182(10) 0.0184(11) 0.0023(9) 0.0097(9) 0.0050(9)
O2 0.0185(11) 0.0196(11) 0.0278(13) 0.0096(10) 0.0106(10) 0.0078(9)
O3 0.0144(10) 0.0207(11) 0.0163(11) 0.0003(9) 0.0023(9) 0.0067(9)
O4 0.0191(11) 0.0188(11) 0.0266(12) 0.0051(10) 0.0112(10) 0.0086(9)
Cl1 0.0298(5) 0.0430(5) 0.0334(5) 0.0050(4) 0.0067(4) 0.0181(4)
Cl2 0.0340(6) 0.0762(9) 0.0546(7) 0.0021(7) 0.0218(5) 0.0214(6)
Cl3 0.0771(11) 0.0912(12) 0.0865(12) -0.0062(10) 0.0453(10) 0.0340(9)
Cl4 0.0630(8) 0.0660(9) 0.0574(8) -0.0005(7) 0.0290(7) 0.0106(7)
C1 0.0120(14) 0.0214(15) 0.024(2) 0.0014(13) 0.0093(13) 0.0028(12)
C2 0.020(2) 0.025(2) 0.022(2) 0.0004(14) 0.0128(14) 0.0037(13)
C3 0.020(2) 0.0215(15) 0.021(2) 0.0070(13) 0.0117(13) 0.0092(13)
C4 0.026(2) 0.025(2) 0.022(2) 0.0073(14) 0.0138(14) 0.0117(14)
C5 0.029(2) 0.0174(14) 0.020(2) 0.0057(13) 0.0113(14) 0.0111(13)
C6 0.023(2) 0.0179(14) 0.019(2) 0.0033(12) 0.0064(13) 0.0068(13)
C7 0.0190(15) 0.0164(14) 0.023(2) 0.0062(13) 0.0097(13) 0.0091(12)
C8 0.0172(15) 0.0168(14) 0.029(2) 0.0001(13) 0.0098(14) 0.0045(12)
C9 0.0127(14) 0.0149(14) 0.028(2) 0.0035(13) 0.0095(13) 0.0042(11)
C10 0.0124(14) 0.0203(15) 0.026(2) 0.0041(13) 0.0053(13) 0.0063(12)
C11 0.0138(14) 0.021(2) 0.031(2) 0.0051(14) 0.0059(13) 0.0074(12)
C12 0.0165(15) 0.0186(15) 0.034(2) -0.0005(14) 0.0113(14) 0.0053(12)
C13 0.0174(14) 0.0183(14) 0.019(2) 0.0039(12) 0.0083(12) 0.0089(12)
C14 0.0109(13) 0.0187(14) 0.025(2) 0.0078(13) 0.0071(12) 0.0045(12)
C15 0.034(2) 0.024(2) 0.025(2) 0.0041(14) 0.016(2) 0.0117(15)
C16 0.051(3) 0.039(2) 0.037(2) -0.004(2) 0.031(2) 0.007(2)
C17 0.059(3) 0.028(2) 0.043(2) 0.007(2) 0.025(2) 0.023(2)
C18 0.047(3) 0.043(2) 0.026(2) -0.004(2) 0.008(2) 0.017(2)
C19 0.018(2) 0.024(2) 0.041(2) 0.008(2) 0.0071(15) 0.0115(14)
C20 0.028(2) 0.048(3) 0.096(4) 0.034(3) 0.030(2) 0.022(2)
C21 0.089(4) 0.078(4) 0.038(3) 0.008(3) 0.001(3) 0.067(4)
C22 0.037(2) 0.030(2) 0.066(3) 0.020(2) 0.014(2) 0.013(2)
C23 0.020(2) 0.023(2) 0.024(2) 0.0055(13) 0.0059(13) 0.0135(13)
C24 0.0184(15) 0.0192(14) 0.0161(15) 0.0048(12) 0.0064(12) 0.0075(12)
C25 0.0151(14) 0.026(2) 0.021(2) 0.0075(14) 0.0045(13) 0.0092(13)
C26 0.0180(15) 0.0201(15) 0.018(2) 0.0053(13) 0.0038(13) 0.0045(12)
C27 0.0195(15) 0.0193(14) 0.016(2) 0.0004(12) 0.0057(13) 0.0054(12)
C28 0.0159(14) 0.0161(14) 0.017(2) 0.0039(12) 0.0060(12) 0.0057(12)
C29 0.018(2) 0.022(2) 0.022(2) -0.0006(13) 0.0057(13) 0.0077(13)
C30 0.0153(14) 0.0182(14) 0.021(2) 0.0006(12) 0.0072(13) 0.0083(12)
C31 0.021(2) 0.026(2) 0.019(2) 0.0039(13) 0.0092(13) 0.0107(13)
C32 0.020(2) 0.025(2) 0.025(2) 0.0036(14) 0.0136(14) 0.0081(13)
C33 0.0131(14) 0.024(2) 0.022(2) -0.0031(13) 0.0065(13) 0.0052(12)
C34 0.0164(14) 0.025(2) 0.019(2) 0.0043(13) 0.0072(13) 0.0123(13)
C35 0.0142(14) 0.0156(13) 0.0164(15) 0.0022(12) 0.0049(12) 0.0030(11)
C36 0.0151(14) 0.0186(14) 0.024(2) 0.0039(13) 0.0092(13) 0.0097(12)
C37 0.024(2) 0.026(2) 0.018(2) 0.0021(14) 0.0003(14) 0.0076(14)
C38 0.052(3) 0.067(3) 0.029(2) -0.018(2) -0.012(2) 0.034(3)
C39 0.025(2) 0.073(3) 0.033(2) 0.009(2) -0.002(2) -0.003(2)
C40 0.061(3) 0.041(2) 0.023(2) 0.006(2) -0.003(2) 0.020(2)
C41 0.029(2) 0.034(2) 0.038(2) 0.006(2) 0.022(2) 0.003(2)
C42 0.087(6) 0.254(14) 0.109(7) 0.119(9) 0.014(5) -0.054(7)
C43 0.150(7) 0.050(4) 0.098(6) 0.007(4) 0.090(6) -0.009(4)
C44 0.231(12) 0.114(7) 0.566(28) 0.184(13) 0.352(17) 0.122(8)
C45 0.027(2) 0.032(2) 0.030(2) 0.007(2) 0.013(2) 0.011(2)
C46 0.058(3) 0.051(3) 0.051(3) 0.012(2) 0.023(3) 0.026(3)

loop_
_atom_site_label
_atom_site_type_symbol
_atom_site_fract_x
_atom_site_fract_y
_atom_site_fract_z
_atom_site_U_iso_or_equiv
_atom_site_thermal_displace_type
_atom_site_occupancy
_atom_site_calc_flag
_atom_site_refinement_flags
Sn1 Sn 0.48059(2) 0.60134(2) 0.43163(2) 0.01869(7) Uani 1 d .
Sn2 Sn 0.43176(2) 0.88055(2) 0.53580(2) 0.01896(7) Uani 1 d .
O1 O 0.4861(2) 0.4488(2) 0.4228(2) 0.0172(5) Uani 1 d .
O2 O 0.6625(2) 0.6573(2) 0.4700(2) 0.0211(5) Uani 1 d .
O3 O 0.5729(2) 1.0299(2) 0.5850(2) 0.0182(5) Uani 1 d .
O4 O 0.4573(2) 1.1686(2) 0.5104(2) 0.0204(5) Uani 1 d .
Cl1 Cl 0.36328(9) 1.27892(8) 0.76705(8) 0.0356(2) Uani 1 d .
Cl2 Cl 0.10627(10) 1.20043(12) 0.71789(11) 0.0537(3) Uani 1 d .
Cl3 Cl 0.6824(2) 1.4418(2) 0.8786(2) 0.0810(5) Uani 1 d .
Cl4 Cl 0.67720(13) 1.54617(12) 1.05379(12) 0.0650(4) Uani 1 d .
C1 C 0.7373(3) 0.5246(3) 0.4760(3) 0.0196(7) Uani 1 d .
C2 C 0.6878(3) 0.4983(3) 0.3616(3) 0.0228(7) Uani 1 d .
H2A H 0.7488(3) 0.4862(3) 0.3411(3) 0.044(14) Uiso 1 calc R
H2B H 0.6786(3) 0.5595(3) 0.3346(3) 0.016(9) Uiso 1 calc R
C3 C 0.5694(3) 0.4067(3) 0.3095(3) 0.0190(7) Uani 1 d .
C4 C 0.5544(3) 0.3418(3) 0.2268(3) 0.0221(7) Uani 1 d .
H4B H 0.6205(3) 0.3528(3) 0.2067(3) 0.026 Uiso 1 calc R
C5 C 0.4457(3) 0.2609(2) 0.1721(3) 0.0212(7) Uani 1 d .
C6 C 0.3495(3) 0.2487(3) 0.2029(3) 0.0206(7) Uani 1 d .
H6A H 0.2742(3) 0.1951(3) 0.1659(3) 0.025 Uiso 1 calc R
C7 C 0.3592(3) 0.3112(2) 0.2850(3) 0.0182(7) Uani 1 d .
C8 C 0.7484(3) 0.7099(2) 0.6832(3) 0.0214(7) Uani 1 d .
H8A H 0.7474(3) 0.7611(2) 0.6376(3) 0.046(14) Uiso 1 calc R
H8B H 0.8210(3) 0.7433(2) 0.7446(3) 0.046(14) Uiso 1 calc R
C9 C 0.7643(3) 0.6243(2) 0.6319(3) 0.0184(7) Uani 1 d .
C10 C 0.8283(3) 0.5698(2) 0.6867(3) 0.0202(7) Uani 1 d .
H10A H 0.8583(3) 0.5846(2) 0.7584(3) 0.024 Uiso 1 calc R
C11 C 0.8497(3) 0.4949(3) 0.6403(3) 0.0223(7) Uani 1 d .
C12 C 0.8020(3) 0.4728(3) 0.5344(3) 0.0229(7) Uani 1 d .
H12A H 0.8141(3) 0.4208(3) 0.5013(3) 0.027 Uiso 1 calc R
C13 C 0.4711(3) 0.3893(2) 0.3393(3) 0.0171(6) Uani 1 d .
C14 C 0.7223(3) 0.6038(2) 0.5256(3) 0.0184(7) Uani 1 d .
C15 C 0.4316(3) 0.1870(3) 0.0839(3) 0.0262(8) Uani 1 d .
C16 C 0.5334(4) 0.2276(4) 0.0436(4) 0.0415(11) Uani 1 d .
H16A H 0.5195(4) 0.1771(4) -0.0125(4) 0.062 Uiso 1 calc R
H16B H 0.6096(4) 0.2393(4) 0.0977(4) 0.062 Uiso 1 calc R
H16C H 0.5360(4) 0.2922(4) 0.0198(4) 0.062 Uiso 1 calc R
C17 C 0.4288(4) 0.0859(3) 0.1205(4) 0.0394(10) Uani 1 d .
H17A H 0.4198(4) 0.0373(3) 0.0651(4) 0.059 Uiso 1 calc R
H17B H 0.3613(4) 0.0572(3) 0.1428(4) 0.059 Uiso 1 calc R
H17C H 0.5034(4) 0.0986(3) 0.1771(4) 0.059 Uiso 1 calc R
C18 C 0.3151(4) 0.1652(4) -0.0052(3) 0.0405(10) Uani 1 d .
H18A H 0.3084(4) 0.1178(4) -0.0605(3) 0.061 Uiso 1 calc R
H18B H 0.3151(4) 0.2295(4) -0.0285(3) 0.061 Uiso 1 calc R
H18C H 0.2472(4) 0.1345(4) 0.0162(3) 0.061 Uiso 1 calc R
C19 C 0.9237(3) 0.4376(3) 0.6990(3) 0.0278(8) Uani 1 d .
C20 C 1.0352(4) 0.4623(4) 0.6737(5) 0.053(2) Uani 1 d .
H20A H 1.0824(4) 0.5363(4) 0.6911(5) 0.079 Uiso 1 calc R
H20B H 1.0121(4) 0.4400(4) 0.6013(5) 0.079 Uiso 1 calc R
H20C H 1.0830(4) 0.4264(4) 0.7123(5) 0.079 Uiso 1 calc R
C21 C 0.9620(6) 0.4662(5) 0.8143(4) 0.064(2) Uani 1 d .
H21A H 0.8909(6) 0.4507(5) 0.8318(4) 0.096 Uiso 1 calc R
H21B H 1.0123(6) 0.5395(5) 0.8356(4) 0.096 Uiso 1 calc R
H21C H 1.0072(6) 0.4266(5) 0.8488(4) 0.096 Uiso 1 calc R
C22 C 0.8507(4) 0.3219(3) 0.6715(4) 0.0459(13) Uani 1 d .
H22A H 0.7786(4) 0.3054(3) 0.6876(4) 0.069 Uiso 1 calc R
H22B H 0.8988(4) 0.2862(3) 0.7101(4) 0.069 Uiso 1 calc R
H22C H 0.8279(4) 0.2999(3) 0.5991(4) 0.069 Uiso 1 calc R
C23 C 0.7673(3) 0.9655(3) 0.6399(3) 0.0214(7) Uani 1 d .
H23A H 0.7174(3) 0.8962(3) 0.6466(3) 0.024(10) Uiso 1 calc R
H23B H 0.8512(3) 0.9716(3) 0.6657(3) 0.038(13) Uiso 1 calc R
C24 C 0.7575(3) 1.0425(2) 0.7082(2) 0.0178(7) Uani 1 d .
C25 C 0.8440(3) 1.0849(3) 0.8050(3) 0.0208(7) Uani 1 d .
H25A H 0.9136(3) 1.0700(3) 0.8243(3) 0.025 Uiso 1 calc R
C26 C 0.8327(3) 1.1477(2) 0.8740(3) 0.0204(7) Uani 1 d .
C27 C 0.7294(3) 1.1679(2) 0.8448(3) 0.0194(7) Uani 1 d .
H27A H 0.7192(3) 1.2095(2) 0.8917(3) 0.023 Uiso 1 calc R
C28 C 0.6399(3) 1.1286(2) 0.7479(2) 0.0164(6) Uani 1 d .
C29 C 0.5332(3) 1.1596(3) 0.7219(3) 0.0213(7) Uani 1 d .
H29A H 0.5216(3) 1.1727(3) 0.7857(3) 0.034(12) Uiso 1 calc R
H29B H 0.5555(3) 1.2256(3) 0.6970(3) 0.029(11) Uiso 1 calc R
C30 C 0.4126(3) 1.0867(2) 0.6452(3) 0.0174(6) Uani 1 d .
C31 C 0.3319(3) 1.0122(3) 0.6765(3) 0.0211(7) Uani 1 d .
H31A H 0.3538(3) 1.0067(3) 0.7461(3) 0.025 Uiso 1 calc R
C32 C 0.2200(3) 0.9453(3) 0.6090(3) 0.0222(7) Uani 1 d .
C33 C 0.1911(3) 0.9546(3) 0.5078(3) 0.0206(7) Uani 1 d .
H33A H 0.1159(3) 0.9089(3) 0.4606(3) 0.025 Uiso 1 calc R
C34 C 0.2681(3) 1.0283(3) 0.4726(3) 0.0188(7) Uani 1 d .
C35 C 0.6572(3) 1.0681(2) 0.6822(2) 0.0164(6) Uani 1 d .
C36 C 0.3792(3) 1.0968(2) 0.5432(3) 0.0178(7) Uani 1 d .
C37 C 0.9302(3) 1.1908(3) 0.9803(3) 0.0260(8) Uani 1 d .
C38 C 0.9066(5) 1.2640(4) 1.0403(4) 0.0542(15) Uani 1 d .
H38A H 0.9027(5) 1.3213(4) 1.0044(4) 0.081 Uiso 1 calc R
H38B H 0.9711(5) 1.2902(4) 1.1067(4) 0.081 Uiso 1 calc R
H38C H 0.8304(5) 1.2284(4) 1.0488(4) 0.081 Uiso 1 calc R
C39 C 1.0527(4) 1.2465(4) 0.9712(4) 0.054(2) Uani 1 d .
H39A H 1.0688(4) 1.1991(4) 0.9321(4) 0.081 Uiso 1 calc R
H39B H 1.1151(4) 1.2706(4) 1.0388(4) 0.081 Uiso 1 calc R
H39C H 1.0518(4) 1.3052(4) 0.9368(4) 0.081 Uiso 1 calc R
C40 C 0.9362(5) 1.1019(4) 1.0362(3) 0.0469(13) Uani 1 d .
H40A H 0.9516(5) 1.0540(4) 0.9972(3) 0.070 Uiso 1 calc R
H40B H 0.8600(5) 1.0664(4) 1.0448(3) 0.070 Uiso 1 calc R
H40C H 1.0007(5) 1.1283(4) 1.1027(3) 0.070 Uiso 1 calc R
C41 C 0.1312(3) 0.8638(3) 0.6450(3) 0.0334(9) Uani 1 d .
C42 C 0.1838(8) 0.8454(10) 0.7455(7) 0.190(8) Uani 1 d .
H42A H 0.2496(8) 0.8248(10) 0.7489(7) 0.285 Uiso 1 calc R
H42B H 0.1231(8) 0.7907(10) 0.7617(7) 0.285 Uiso 1 calc R
H42C H 0.2144(8) 0.9083(10) 0.7943(7) 0.285 Uiso 1 calc R
C43 C 0.0794(8) 0.7606(5) 0.5765(6) 0.102(3) Uani 1 d .
H43A H 0.0419(8) 0.7677(5) 0.5064(6) 0.153 Uiso 1 calc R
H43B H 0.0195(8) 0.7105(5) 0.5973(6) 0.153 Uiso 1 calc R
H43C H 0.1435(8) 0.7371(5) 0.5816(6) 0.153 Uiso 1 calc R
C44 C 0.0330(10) 0.8946(7) 0.6383(13) 0.228(10) Uani 1 d .
H44A H -0.0018(10) 0.9068(7) 0.5697(13) 0.341 Uiso 1 calc R
H44B H 0.0630(10) 0.9577(7) 0.6866(13) 0.341 Uiso 1 calc R
H44D H -0.0282(10) 0.8401(7) 0.6540(13) 0.341 Uiso 1 calc R
C45 C 0.2214(3) 1.2116(3) 0.6721(3) 0.0288(8) Uani 1 d .
H45A H 0.2144(3) 1.1424(3) 0.6488(3) 0.035 Uiso 1 calc R
H45C H 0.2126(3) 1.2482(3) 0.6137(3) 0.035 Uiso 1 calc R
C46 C 0.6236(5) 1.5193(4) 0.9222(4) 0.0507(13) Uani 1 d .
H46C H 0.6444(5) 1.5845(4) 0.8956(4) 0.061 Uiso 1 calc R
H46A H 0.5354(5) 1.4845(4) 0.8962(4) 0.061 Uiso 1 calc R

loop_
_atom_type_symbol
_atom_type_description
_atom_type_scat_dispersion_real
_atom_type_scat_dispersion_imag
_atom_type_scat_source
C C 0.0033 0.0016 'International Tables Vol C Tables 4.2.6.8 and 6.1.1.4'
H H 0.0000 0.0000 'International Tables Vol C Tables 4.2.6.8 and 6.1.1.4'
O O 0.0106 0.0060 'International Tables Vol C Tables 4.2.6.8 and 6.1.1.4'
Cl Cl 0.1484 0.1585 'International Tables Vol C Tables 4.2.6.8 and 6.1.1.4'
Sn Sn -0.6537 1.4246 'International Tables Vol C Tables 4.2.6.8 and 6.1.1.4'

loop_
_geom_angle_atom_site_label_1
_geom_angle_atom_site_label_2
_geom_angle_atom_site_label_3
_geom_angle
_geom_angle_site_symmetry_1
_geom_angle_site_symmetry_3
O2 Sn1 O1 85.78(9) . 2_666
O2 Sn1 O1 86.02(9) . .
O1 Sn1 O1 68.22(11) 2_666 .
O4 Sn2 O3 88.02(9) 2_676 .
O4 Sn2 O3 86.44(9) 2_676 2_676
O3 Sn2 O3 68.17(10) . 2_676
C13 O1 Sn1 121.5(2) . 2_666
C13 O1 Sn1 126.7(2) . .
Sn1 O1 Sn1 111.78(11) 2_666 .
C14 O2 Sn1 117.7(2) . .
C35 O3 Sn2 125.5(2) . .
C35 O3 Sn2 122.7(2) . 2_676
Sn2 O3 Sn2 111.83(9) . 2_676
C36 O4 Sn2 115.4(2) . 2_676
C12 C1 C14 118.6(3) . .
C12 C1 C2 120.3(3) . .
C14 C1 C2 121.0(3) . .
C1 C2 C3 118.7(3) . .
C4 C3 C13 118.3(3) . .
C4 C3 C2 120.0(3) . .
C13 C3 C2 121.6(3) . .
C3 C4 C5 122.5(3) . .
C4 C5 C6 117.0(3) . .
C4 C5 C15 122.0(3) . .
C6 C5 C15 121.0(3) . .
C7 C6 C5 123.1(3) . .
C6 C7 C13 117.7(3) . .
C6 C7 C8 120.0(3) . 2_666
C13 C7 C8 122.2(3) . 2_666
C9 C8 C7 121.1(3) . 2_666
C10 C9 C14 118.5(3) . .
C10 C9 C8 122.0(3) . .
C14 C9 C8 119.3(3) . .
C11 C10 C9 122.6(3) . .
C10 C11 C12 117.6(3) . .
C10 C11 C19 123.2(3) . .
C12 C11 C19 119.2(4) . .
C1 C12 C11 122.2(4) . .
O1 C13 C7 119.6(3) . .
O1 C13 C3 119.0(3) . .
C7 C13 C3 121.4(3) . .
O2 C14 C9 120.1(3) . .
O2 C14 C1 119.5(3) . .
C9 C14 C1 120.3(3) . .
C5 C15 C18 111.2(3) . .
C5 C15 C17 108.1(3) . .
C18 C15 C17 108.7(3) . .
C5 C15 C16 113.2(3) . .
C18 C15 C16 106.9(4) . .
C17 C15 C16 108.7(4) . .
C20 C19 C22 109.0(4) . .
C20 C19 C11 109.8(3) . .
C22 C19 C11 110.3(3) . .
C20 C19 C21 108.6(4) . .
C22 C19 C21 106.8(4) . .
C11 C19 C21 112.2(4) . .
C24 C23 C34 118.2(3) . 2_676
C25 C24 C35 116.7(3) . .
C25 C24 C23 120.8(3) . .
C35 C24 C23 122.2(3) . .
C26 C25 C24 122.8(3) . .
C25 C26 C27 117.8(3) . .
C25 C26 C37 120.4(3) . .
C27 C26 C37 121.8(4) . .
C26 C27 C28 122.0(4) . .
C35 C28 C27 117.5(3) . .
C35 C28 C29 124.7(3) . .
C27 C28 C29 117.8(3) . .
C30 C29 C28 119.2(3) . .
C31 C30 C36 119.0(3) . .
C31 C30 C29 120.4(3) . .
C36 C30 C29 120.5(3) . .
C30 C31 C32 122.2(3) . .
C33 C32 C31 117.5(3) . .
C33 C32 C41 120.9(3) . .
C31 C32 C41 121.6(3) . .
C32 C33 C34 122.6(3) . .
C33 C34 C36 118.5(3) . .
C33 C34 C23 120.6(3) . 2_676
C36 C34 C23 120.9(3) . 2_676
C28 C35 O3 119.5(3) . .
C28 C35 C24 123.2(3) . .
O3 C35 C24 117.4(3) . .
O4 C36 C30 120.1(3) . .
O4 C36 C34 119.7(3) . .
C30 C36 C34 120.1(3) . .
C38 C37 C40 109.3(4) . .
C38 C37 C26 112.2(3) . .
C40 C37 C26 108.8(3) . .
C38 C37 C39 109.0(4) . .
C40 C37 C39 107.9(4) . .
C26 C37 C39 109.6(3) . .
C42 C41 C44 110.4(9) . .
C42 C41 C43 105.3(7) . .
C44 C41 C43 108.0(8) . .
C42 C41 C32 114.2(4) . .
C44 C41 C32 108.6(4) . .
C43 C41 C32 110.1(4) . .
Cl1 C45 Cl2 110.9(2) . .
Cl4 C46 Cl3 112.1(3) . .

loop_
_geom_bond_atom_site_label_1
_geom_bond_atom_site_label_2
_geom_bond_distance
_geom_bond_site_symmetry_2
Sn1 O2 2.054(2) .
Sn1 O1 2.169(2) 2_666
Sn1 O1 2.193(2) .
Sn2 O4 2.070(3) 2_676
Sn2 O3 2.141(2) .
Sn2 O3 2.167(2) 2_676
O1 C13 1.354(4) .
O1 Sn1 2.169(2) 2_666
O2 C14 1.361(4) .
O3 C35 1.387(4) .
O3 Sn2 2.167(2) 2_676
O4 C36 1.369(4) .
O4 Sn2 2.070(3) 2_676
Cl1 C45 1.765(4) .
Cl2 C45 1.770(4) .
Cl3 C46 1.746(6) .
Cl4 C46 1.743(6) .
C1 C12 1.396(5) .
C1 C14 1.414(5) .
C1 C2 1.517(5) .
C2 C3 1.527(4) .
C3 C4 1.388(5) .
C3 C13 1.409(5) .
C4 C5 1.398(5) .
C5 C6 1.406(5) .
C5 C15 1.530(5) .
C6 C7 1.388(5) .
C7 C13 1.403(4) .
C7 C8 1.532(5) 2_666
C8 C9 1.509(5) .
C8 C7 1.532(5) 2_666
C9 C10 1.399(4) .
C9 C14 1.409(5) .
C10 C11 1.390(5) .
C11 C12 1.403(5) .
C11 C19 1.531(5) .
C15 C18 1.531(5) .
C15 C17 1.533(5) .
C15 C16 1.537(6) .
C19 C20 1.521(6) .
C19 C22 1.530(5) .
C19 C21 1.543(7) .
C23 C24 1.508(5) .
C23 C34 1.528(5) 2_676
C24 C25 1.398(4) .
C24 C35 1.404(4) .
C25 C26 1.384(5) .
C26 C27 1.395(5) .
C26 C37 1.541(4) .
C27 C28 1.408(4) .
C28 C35 1.375(5) .
C28 C29 1.528(5) .
C29 C30 1.526(4) .
C30 C31 1.395(5) .
C30 C36 1.398(5) .
C31 C32 1.395(5) .
C32 C33 1.386(5) .
C32 C41 1.543(5) .
C33 C34 1.394(5) .
C34 C36 1.412(4) .
C34 C23 1.528(5) 2_676
C37 C38 1.501(7) .
C37 C40 1.523(5) .
C37 C39 1.543(6) .
C41 C42 1.444(8) .
C41 C44 1.458(8) .
C41 C43 1.523(8) .
